data_1572200
loop_
_publ_author_name
'Fan, Zi-Heng'
'Kang, Jia-Xin'
'Jia, Sihan'
'Pan, Qiao-Jing'
'Cao, Lei'
'Chen, Xi-Meng'
'Xu, Cong-Qiao'
'Ma, Yan-Na'
'Chen, Xuenian'

_publ_section_title
;
 Triborane (B<sub>3</sub>H<sub>7</sub>)-mediated regioselective
 substitution reactions of pyridine derivatives.
;
_journal_issue 34
_journal_name_full 'Chemical science'
_journal_page_first 13923
_journal_page_last 13929
_journal_paper_doi 10.1039/d4sc03109a
_journal_volume 15
_journal_year 2024
_chemical_formula_moiety 'C9 H20 B3 N'
_chemical_formula_sum 'C9 H20 B3 N'
_chemical_formula_weight 174.69
_space_group_crystal_system monoclinic
_space_group_IT_number 14
_space_group_name_Hall '-P 2ybc'
_space_group_name_H-M_alt 'P 1 21/c 1'
_atom_sites_solution_hydrogens mixed
_atom_sites_solution_primary dual
_audit_creation_date 2023-09-21
_audit_creation_method
;
Olex2 1.5
(compiled 2022.04.07 svn.rca3783a0 for OlexSys, GUI svn.r6498)
;
_audit_update_record
;
2023-11-15 deposited with the CCDC.	2024-07-19 downloaded from the CCDC.
;
_cell_angle_alpha 90
_cell_angle_beta 105.554(3)
_cell_angle_gamma 90
_cell_formula_units_Z 4
_cell_length_a 8.9799(3)
_cell_length_b 8.8926(3)
_cell_length_c 15.2066(4)
_cell_measurement_reflns_used 2304
_cell_measurement_temperature 293(2)
_cell_measurement_theta_max 71.0960
_cell_measurement_theta_min 5.1070
_cell_volume 1169.85(7)
_computing_cell_refinement 'CrysAlisPro 1.171.42.90a (Rigaku OD, 2023)'
_computing_data_collection 'CrysAlisPro 1.171.42.90a (Rigaku OD, 2023)'
_computing_data_reduction 'CrysAlisPro 1.171.42.90a (Rigaku OD, 2023)'
_computing_molecular_graphics 'Olex2 1.5 (Dolomanov et al., 2009)'
_computing_publication_material 'Olex2 1.5 (Dolomanov et al., 2009)'
_computing_structure_refinement 'SHELXL 2018/3 (Sheldrick, 2015)'
_computing_structure_solution 'SHELXT 2018/2 (Sheldrick, 2018)'
_diffrn_ambient_temperature 293
_diffrn_detector 'CCD plate'
_diffrn_detector_area_resol_mean 8.0521
_diffrn_detector_type EosS2
_diffrn_measured_fraction_theta_full 0.997
_diffrn_measured_fraction_theta_max 0.982
_diffrn_measurement_details
;
List of Runs (angles in degrees, time in seconds):

  # Type    Start    End  Width  t~exp~   \w     \q     \k     \f   Frames
#--------------------------------------------------------------------------
  1  \w    -71.00 -26.00   1.00    1.00    --  -35.62  92.00   0.00   45
  2  \w     -9.00  21.00   1.00    1.00    --  -35.62  92.00   0.00   30
  3  \w     58.00  84.00   1.00    2.38    --  106.81 -92.00-111.00   26
  4  \w    104.00 175.00   1.00    2.38    --  106.81  92.00   0.00   71
  5  \w    -70.00 -41.00   1.00    1.00    --  -35.62-178.00  60.00   29
  6  \w    -97.00 -21.00   1.00    1.00    --  -35.62 -57.00-180.00   76
  7  \w     27.00  68.00   1.00    1.00    --   35.62 -92.00-111.00   41
  8  \w     66.00  97.00   1.00    1.00    --   35.62 178.00 150.00   31
  9  \w     63.00 108.00   1.00    1.00    --   35.62-178.00-150.00   45
 10  \w     13.00  74.00   1.00    1.00    --   35.62 -99.00-180.00   61
 11  \w     64.00  91.00   1.00    2.38    --  106.81-111.00  90.00   27
 12  \w     38.00 124.00   1.00    2.38    --  106.81 -45.00 -90.00   86
 13  \w    120.00 150.00   1.00    2.38    --  106.81 111.00-180.00   30
 14  \w    105.00 170.00   1.00    2.38    --  106.81  77.00-150.00   65
 15  \w     39.00 103.00   1.00    2.38    --  106.81 -95.00 -60.00   64
 16  \w     41.00 125.00   1.00    2.38    --  106.81 -61.00  90.00   84
 17  \w    117.00 158.00   1.00    2.38    --  106.81  77.00  60.00   41
 18  \w    104.00 171.00   1.00    2.38    --  106.81  45.00 -60.00   67
;
_diffrn_measurement_device 'four-circle diffractometer'
_diffrn_measurement_device_type 'SuperNova, Dual, Cu at home/near, EosS2'
_diffrn_measurement_method '\w scans'
_diffrn_orient_matrix_type 'CrysAlisPro convention (1999,Acta A55,543-557)'
_diffrn_orient_matrix_UB_11 -0.0626711000
_diffrn_orient_matrix_UB_12 -0.0913880000
_diffrn_orient_matrix_UB_13 0.0685473000
_diffrn_orient_matrix_UB_21 0.0406417000
_diffrn_orient_matrix_UB_22 0.1304591000
_diffrn_orient_matrix_UB_23 0.0689911000
_diffrn_orient_matrix_UB_31 -0.1614743000
_diffrn_orient_matrix_UB_32 0.0680946000
_diffrn_orient_matrix_UB_33 -0.0401658000
_diffrn_radiation_monochromator mirror
_diffrn_radiation_probe x-ray
_diffrn_radiation_type 'Cu K\a'
_diffrn_radiation_wavelength 1.54184
_diffrn_reflns_av_R_equivalents 0.0187
_diffrn_reflns_av_unetI/netI 0.0244
_diffrn_reflns_Laue_measured_fraction_full 0.997
_diffrn_reflns_Laue_measured_fraction_max 0.982
_diffrn_reflns_limit_h_max 8
_diffrn_reflns_limit_h_min -10
_diffrn_reflns_limit_k_max 10
_diffrn_reflns_limit_k_min -9
_diffrn_reflns_limit_l_max 18
_diffrn_reflns_limit_l_min -18
_diffrn_reflns_number 4882
_diffrn_reflns_point_group_measured_fraction_full 0.997
_diffrn_reflns_point_group_measured_fraction_max 0.982
_diffrn_reflns_theta_full 67.684
_diffrn_reflns_theta_max 71.332
_diffrn_reflns_theta_min 5.113
_diffrn_source 'micro-focus sealed X-ray tube'
_diffrn_source_type 'SuperNova (Cu) X-ray Source'
_exptl_absorpt_coefficient_mu 0.383
_exptl_absorpt_correction_T_max 1.00000
_exptl_absorpt_correction_T_min 0.80007
_exptl_absorpt_correction_type multi-scan
_exptl_absorpt_process_details
;
CrysAlisPro 1.171.42.90a (Rigaku Oxford Diffraction, 2023)
Empirical absorption correction using spherical harmonics,
implemented in SCALE3 ABSPACK scaling algorithm.
;
_exptl_crystal_colour 'clear light white'
_exptl_crystal_colour_lustre clear
_exptl_crystal_colour_modifier light
_exptl_crystal_colour_primary white
_exptl_crystal_density_diffrn 0.992
_exptl_crystal_description plate
_exptl_crystal_F_000 384
_exptl_crystal_size_max 0.001
_exptl_crystal_size_mid 0.001
_exptl_crystal_size_min 0.001
_refine_diff_density_max 0.140
_refine_diff_density_min -0.144
_refine_diff_density_rms 0.026
_refine_ls_extinction_method none
_refine_ls_goodness_of_fit_ref 1.095
_refine_ls_hydrogen_treatment mixed
_refine_ls_matrix_type full
_refine_ls_number_parameters 169
_refine_ls_number_reflns 2230
_refine_ls_number_restraints 66
_refine_ls_restrained_S_all 1.095
_refine_ls_R_factor_all 0.0534
_refine_ls_R_factor_gt 0.0475
_refine_ls_shift/su_max 0.000
_refine_ls_shift/su_mean 0.000
_refine_ls_structure_factor_coef Fsqd
_refine_ls_weighting_details 'w=1/[\s^2^(Fo^2^)+(0.0737P)^2^+0.0791P] where P=(Fo^2^+2Fc^2^)/3'
_refine_ls_weighting_scheme calc
_refine_ls_wR_factor_gt 0.1362
_refine_ls_wR_factor_ref 0.1423
_reflns_Friedel_coverage 0.000
_reflns_number_gt 1877
_reflns_number_total 2230
_reflns_threshold_expression 'I > 2\s(I)'
_cod_data_source_file d4sc03109a2.cif
_cod_data_source_block 20230920-fzh_auto
_cod_depositor_comments 'Adding full bibliography for 1572200--1572201.cif.'
_cod_database_code 1572200
_shelx_shelxl_version_number 2018/3
_chemical_oxdiff_formula 'C1 N1 B1 O1 F1'
_shelx_space_group_comment
;
The symmetry employed for this shelxl refinement is uniquely defined
by the following loop, which should always be used as a source of
symmetry information in preference to the above space-group names.
They are only intended as comments.
;
_shelx_estimated_absorpt_t_max 1.000
_shelx_estimated_absorpt_t_min 1.000
_olex2_refinement_description
;
1. Fixed Uiso
 At 1.2 times of:
  All C(H) groups, All C(H,H) groups
 At 1.5 times of:
  All C(H,H,H) groups
2. Uiso/Uaniso restraints and constraints
C4: within 2A with sigma of 0.01 and sigma for terminal atoms of 0.02 within 2A
C4 \\sim C1A \\sim C1 \\sim C7A \\sim C7: within 2A with sigma of 0.01 and
sigma for terminal atoms of 0.02 within 2A
3. Rigid body (RIGU) restrains
 C4
 with sigma for 1-2 distances of 0.01 and sigma for 1-3 distances of 0.02
 C4, C1A, C7A
 with sigma for 1-2 distances of 0.01 and sigma for 1-3 distances of 0.02
 C7, C1, C4
 with sigma for 1-2 distances of 0.01 and sigma for 1-3 distances of 0.02
4. Others
 Sof(C1A)=Sof(H1AA)=Sof(H1AB)=Sof(C7A)=Sof(H7AA)=Sof(H7AB)=Sof(H7AC)=1-FVAR(1)
 Sof(C1)=Sof(H1A)=Sof(H1B)=Sof(C7)=Sof(H7C)=Sof(H7D)=Sof(H7E)=FVAR(1)
5.a Secondary CH2 refined with riding coordinates:
 C1(H1A,H1B), C1A(H1AA,H1AB)
5.b Aromatic/amide H refined with riding coordinates:
 C5(H5), C3(H3)
5.c Idealised Me refined as rotating group:
 C12(H12A,H12B,H12C), C13(H13A,H13B,H13C), C7(H7C,H7D,H7E), C7A(H7AA,H7AB,H7AC)
;
_smtbx_masks_void_probe_radius 0.3
_smtbx_masks_void_truncation_radius 1.2
_olex2_submission_special_instructions 'No special instructions were received'
_oxdiff_exptl_absorpt_empirical_details
;
Empirical correction (ABSPACK) includes:
- Absorption correction using spherical harmonics
- Frame scaling
;
_oxdiff_exptl_absorpt_empirical_full_max 1.474
_oxdiff_exptl_absorpt_empirical_full_min 0.636

loop_
_space_group_symop_operation_xyz
'x, y, z'
'-x, y+1/2, -z+1/2'
'-x, -y, -z'
'x, -y-1/2, z-1/2'

loop_
_atom_site_label
_atom_site_type_symbol
_atom_site_fract_x
_atom_site_fract_y
_atom_site_fract_z
_atom_site_U_iso_or_equiv
_atom_site_adp_type
_atom_site_occupancy
_atom_site_site_symmetry_order
_atom_site_calc_flag
_atom_site_refinement_flags_posn
_atom_site_refinement_flags_adp
_atom_site_refinement_flags_occupancy
_atom_site_disorder_assembly
_atom_site_disorder_group
N1 N 0.18092(10) 0.34964(12) 0.60754(6) 0.0458(3) Uani 1 1 d . . . . .
C6 C 0.16223(13) 0.33122(15) 0.51603(8) 0.0493(3) Uani 1 1 d . . . . .
C2 C 0.21821(14) 0.49015(15) 0.64391(9) 0.0522(3) Uani 1 1 d . . . . .
C5 C 0.18722(15) 0.44889(17) 0.46293(8) 0.0562(4) Uani 1 1 d . . . . .
H5 H 0.172450 0.433684 0.400670 0.067 Uiso 1 1 calc R U . . .
C4 C 0.23346(15) 0.58853(17) 0.49933(9) 0.0596(4) Uani 1 1 d . U . . .
C3 C 0.24666(16) 0.60604(16) 0.59110(10) 0.0604(4) Uani 1 1 d . . . . .
H3 H 0.275706 0.699189 0.618068 0.073 Uiso 1 1 calc R U . . .
C12 C 0.1126(2) 0.18348(18) 0.47066(10) 0.0717(4) Uani 1 1 d . . . . .
H12A H 0.192438 0.110217 0.492620 0.108 Uiso 1 1 calc R U . . .
H12B H 0.094086 0.194384 0.405810 0.108 Uiso 1 1 calc R U . . .
H12C H 0.019396 0.150980 0.484416 0.108 Uiso 1 1 calc R U . . .
C13 C 0.2237(2) 0.5211(2) 0.74133(10) 0.0772(5) Uani 1 1 d . . . . .
H13A H 0.123112 0.505215 0.750414 0.116 Uiso 1 1 calc R U . . .
H13B H 0.254867 0.623363 0.755914 0.116 Uiso 1 1 calc R U . . .
H13C H 0.296619 0.454516 0.780254 0.116 Uiso 1 1 calc R U . . .
B7 B 0.16259(18) 0.21752(19) 0.67405(10) 0.0562(4) Uani 1 1 d . . . . .
B9 B 0.3533(2) 0.1803(3) 0.75418(12) 0.0698(5) Uani 1 1 d . . . . .
B8 B 0.2615(3) 0.0371(2) 0.68266(16) 0.0836(6) Uani 1 1 d . . . . .
C1 C 0.2597(7) 0.7191(8) 0.4451(6) 0.0704(12) Uani 0.670(12) 1 d . U P A 1
H1A H 0.230091 0.811293 0.470015 0.085 Uiso 0.670(12) 1 calc R U P A 1
H1B H 0.197946 0.709336 0.382338 0.085 Uiso 0.670(12) 1 calc R U P A 1
C7 C 0.4316(4) 0.7235(9) 0.4488(4) 0.0906(17) Uani 0.670(12) 1 d . U P A 1
H7C H 0.450826 0.805880 0.412472 0.136 Uiso 0.670(12) 1 calc R U P A 1
H7D H 0.460351 0.630900 0.425292 0.136 Uiso 0.670(12) 1 calc R U P A 1
H7E H 0.491554 0.736548 0.510830 0.136 Uiso 0.670(12) 1 calc R U P A 1
C1A C 0.2936(17) 0.702(2) 0.4354(12) 0.083(3) Uani 0.330(12) 1 d . U P A 2
H1AA H 0.323826 0.642878 0.389545 0.100 Uiso 0.330(12) 1 calc R U P A 2
H1AB H 0.206368 0.763500 0.403689 0.100 Uiso 0.330(12) 1 calc R U P A 2
C7A C 0.4161(11) 0.7997(14) 0.4743(6) 0.083(2) Uani 0.330(12) 1 d . U P A 2
H7AA H 0.447625 0.851081 0.426747 0.125 Uiso 0.330(12) 1 calc R U P A 2
H7AB H 0.501556 0.742925 0.510694 0.125 Uiso 0.330(12) 1 calc R U P A 2
H7AC H 0.383231 0.871907 0.512141 0.125 Uiso 0.330(12) 1 calc R U P A 2
H7A H 0.0974(18) 0.126(2) 0.6318(11) 0.076(5) Uiso 1 1 d . . . . .
H9A H 0.4360(19) 0.2589(19) 0.7337(11) 0.079(5) Uiso 1 1 d . . . . .
H9B H 0.348(2) 0.190(2) 0.8272(13) 0.096(6) Uiso 1 1 d . . . . .
H8A H 0.302(2) 0.005(2) 0.6210(14) 0.102(6) Uiso 1 1 d . . . . .
H9C H 0.398(2) 0.055(3) 0.7446(14) 0.111(7) Uiso 1 1 d . . . . .
H8B H 0.198(2) -0.049(3) 0.7125(14) 0.111(7) Uiso 1 1 d . . . . .
H7B H 0.0903(17) 0.2550(18) 0.7193(10) 0.069(4) Uiso 1 1 d . . . . .

loop_
_atom_site_aniso_label
_atom_site_aniso_U_11
_atom_site_aniso_U_22
_atom_site_aniso_U_33
_atom_site_aniso_U_23
_atom_site_aniso_U_13
_atom_site_aniso_U_12
N1 0.0448(5) 0.0484(6) 0.0427(5) -0.0049(4) 0.0088(4) 0.0001(4)
C6 0.0500(6) 0.0518(7) 0.0435(6) -0.0056(5) 0.0083(5) 0.0027(5)
C2 0.0544(6) 0.0505(7) 0.0487(6) -0.0088(6) 0.0084(5) 0.0014(5)
C5 0.0586(7) 0.0648(9) 0.0428(6) 0.0021(6) 0.0093(5) 0.0066(6)
C4 0.0570(7) 0.0584(8) 0.0575(7) 0.0116(6) 0.0049(6) 0.0030(6)
C3 0.0660(8) 0.0450(7) 0.0630(8) -0.0036(6) 0.0045(6) -0.0014(6)
C12 0.0961(11) 0.0602(9) 0.0542(7) -0.0160(7) 0.0121(7) -0.0053(8)
C13 0.1027(12) 0.0720(11) 0.0571(8) -0.0230(7) 0.0216(8) -0.0062(9)
B7 0.0568(8) 0.0606(10) 0.0512(7) 0.0014(7) 0.0144(6) -0.0083(7)
B9 0.0669(9) 0.0786(12) 0.0589(9) 0.0164(8) 0.0080(7) -0.0038(9)
B8 0.1017(15) 0.0599(12) 0.0823(13) 0.0131(10) 0.0126(11) 0.0021(10)
C1 0.060(2) 0.072(2) 0.079(2) 0.0258(16) 0.0186(14) 0.0101(15)
C7 0.0728(18) 0.114(4) 0.087(3) 0.043(3) 0.0261(16) 0.001(2)
C1A 0.086(6) 0.088(5) 0.071(4) 0.033(4) 0.012(4) -0.008(4)
C7A 0.089(4) 0.083(5) 0.081(4) 0.010(3) 0.029(3) -0.008(4)

loop_
_atom_type_symbol
_atom_type_description
_atom_type_scat_dispersion_real
_atom_type_scat_dispersion_imag
_atom_type_scat_source
C C 0.0181 0.0091 'International Tables Vol C Tables 4.2.6.8 and 6.1.1.4'
H H 0.0000 0.0000 'International Tables Vol C Tables 4.2.6.8 and 6.1.1.4'
B B 0.0090 0.0039 'International Tables Vol C Tables 4.2.6.8 and 6.1.1.4'
N N 0.0311 0.0180 'International Tables Vol C Tables 4.2.6.8 and 6.1.1.4'

loop_
_geom_angle_atom_site_label_1
_geom_angle_atom_site_label_2
_geom_angle_atom_site_label_3
_geom_angle
_geom_angle_site_symmetry_1
_geom_angle_site_symmetry_3
_geom_angle_publ_flag
C6 N1 C2 118.04(11) . . ?
C6 N1 B7 123.70(11) . . ?
C2 N1 B7 118.25(10) . . ?
N1 C6 C5 120.77(12) . . ?
N1 C6 C12 121.02(12) . . ?
C5 C6 C12 118.20(11) . . ?
N1 C2 C3 120.81(12) . . ?
N1 C2 C13 120.47(13) . . ?
C3 C2 C13 118.69(13) . . ?
C6 C5 H5 119.0 . . ?
C6 C5 C4 121.91(12) . . ?
C4 C5 H5 119.0 . . ?
C5 C4 C1 124.0(3) . . ?
C5 C4 C1A 116.2(7) . . ?
C3 C4 C5 116.35(13) . . ?
C3 C4 C1 119.5(3) . . ?
C3 C4 C1A 126.5(6) . . ?
C2 C3 C4 121.95(13) . . ?
C2 C3 H3 119.0 . . ?
C4 C3 H3 119.0 . . ?
C6 C12 H12A 109.5 . . ?
C6 C12 H12B 109.5 . . ?
C6 C12 H12C 109.5 . . ?
H12A C12 H12B 109.5 . . ?
H12A C12 H12C 109.5 . . ?
H12B C12 H12C 109.5 . . ?
C2 C13 H13A 109.5 . . ?
C2 C13 H13B 109.5 . . ?
C2 C13 H13C 109.5 . . ?
H13A C13 H13B 109.5 . . ?
H13A C13 H13C 109.5 . . ?
H13B C13 H13C 109.5 . . ?
N1 B7 B9 108.47(11) . . ?
N1 B7 B8 124.47(13) . . ?
N1 B7 H7A 107.9(9) . . ?
N1 B7 H7B 110.4(8) . . ?
B9 B7 H7A 120.3(9) . . ?
B9 B7 H7B 103.7(8) . . ?
B8 B7 B9 56.40(11) . . ?
B8 B7 H7A 64.0(8) . . ?
B8 B7 H7B 124.9(8) . . ?
H7A B7 H7B 105.9(12) . . ?
B7 B9 H9A 105.7(9) . . ?
B7 B9 H9B 111.1(10) . . ?
B7 B9 H9C 111.3(10) . . ?
B8 B9 B7 61.07(11) . . ?
B8 B9 H9A 121.5(9) . . ?
B8 B9 H9B 122.4(10) . . ?
B8 B9 H9C 50.3(10) . . ?
H9A B9 H9B 115.6(13) . . ?
H9A B9 H9C 106.2(13) . . ?
H9B B9 H9C 106.9(14) . . ?
B7 B8 H8A 115.1(10) . . ?
B7 B8 H9C 106.5(11) . . ?
B7 B8 H8B 110.0(11) . . ?
B9 B8 B7 62.53(11) . . ?
B9 B8 H8A 120.2(11) . . ?
B9 B8 H9C 44.1(10) . . ?
B9 B8 H8B 117.1(11) . . ?
H8A B8 H9C 100.2(13) . . ?
H8A B8 H8B 118.2(15) . . ?
H9C B8 H8B 105.1(14) . . ?
C4 C1 H1A 110.1 . . ?
C4 C1 H1B 110.1 . . ?
C4 C1 C7 108.0(5) . . ?
H1A C1 H1B 108.4 . . ?
C7 C1 H1A 110.1 . . ?
C7 C1 H1B 110.1 . . ?
C1 C7 H7C 109.5 . . ?
C1 C7 H7D 109.5 . . ?
C1 C7 H7E 109.5 . . ?
H7C C7 H7D 109.5 . . ?
H7C C7 H7E 109.5 . . ?
H7D C7 H7E 109.5 . . ?
C4 C1A H1AA 107.5 . . ?
C4 C1A H1AB 107.5 . . ?
H1AA C1A H1AB 107.0 . . ?
C7A C1A C4 119.4(12) . . ?
C7A C1A H1AA 107.5 . . ?
C7A C1A H1AB 107.5 . . ?
C1A C7A H7AA 109.5 . . ?
C1A C7A H7AB 109.5 . . ?
C1A C7A H7AC 109.5 . . ?
H7AA C7A H7AB 109.5 . . ?
H7AA C7A H7AC 109.5 . . ?
H7AB C7A H7AC 109.5 . . ?

loop_
_geom_bond_atom_site_label_1
_geom_bond_atom_site_label_2
_geom_bond_distance
_geom_bond_site_symmetry_2
_geom_bond_publ_flag
N1 C6 1.3661(14) . ?
N1 C2 1.3711(16) . ?
N1 B7 1.5872(18) . ?
C6 C5 1.3765(19) . ?
C6 C12 1.4953(19) . ?
C2 C3 1.372(2) . ?
C2 C13 1.4946(18) . ?
C5 H5 0.9300 . ?
C5 C4 1.377(2) . ?
C4 C3 1.3774(19) . ?
C4 C1 1.480(8) . ?
C4 C1A 1.593(17) . ?
C3 H3 0.9300 . ?
C12 H12A 0.9600 . ?
C12 H12B 0.9600 . ?
C12 H12C 0.9600 . ?
C13 H13A 0.9600 . ?
C13 H13B 0.9600 . ?
C13 H13C 0.9600 . ?
B7 B9 1.846(2) . ?
B7 B8 1.821(3) . ?
B7 H7A 1.106(17) . ?
B7 H7B 1.117(15) . ?
B9 B8 1.733(3) . ?
B9 H9A 1.123(17) . ?
B9 H9B 1.127(19) . ?
B9 H9C 1.21(2) . ?
B8 H8A 1.13(2) . ?
B8 H9C 1.34(2) . ?
B8 H8B 1.12(2) . ?
C1 H1A 0.9700 . ?
C1 H1B 0.9700 . ?
C1 C7 1.530(7) . ?
C7 H7C 0.9600 . ?
C7 H7D 0.9600 . ?
C7 H7E 0.9600 . ?
C1A H1AA 0.9700 . ?
C1A H1AB 0.9700 . ?
C1A C7A 1.402(18) . ?
C7A H7AA 0.9600 . ?
C7A H7AB 0.9600 . ?
C7A H7AC 0.9600 . ?

loop_
_geom_torsion_atom_site_label_1
_geom_torsion_atom_site_label_2
_geom_torsion_atom_site_label_3
_geom_torsion_atom_site_label_4
_geom_torsion
_geom_torsion_site_symmetry_1
_geom_torsion_site_symmetry_2
_geom_torsion_site_symmetry_3
_geom_torsion_site_symmetry_4
_geom_torsion_publ_flag
N1 C6 C5 C4 0.78(19) . . . . ?
N1 C2 C3 C4 2.5(2) . . . . ?
N1 B7 B9 B8 -119.64(14) . . . . ?
N1 B7 B8 B9 90.30(15) . . . . ?
C6 N1 C2 C3 -4.56(17) . . . . ?
C6 N1 C2 C13 173.48(12) . . . . ?
C6 N1 B7 B9 113.44(13) . . . . ?
C6 N1 B7 B8 52.02(18) . . . . ?
C6 C5 C4 C3 -2.83(19) . . . . ?
C6 C5 C4 C1 -179.1(3) . . . . ?
C6 C5 C4 C1A 166.9(6) . . . . ?
C2 N1 C6 C5 2.95(17) . . . . ?
C2 N1 C6 C12 -176.41(12) . . . . ?
C2 N1 B7 B9 -66.30(15) . . . . ?
C2 N1 B7 B8 -127.72(15) . . . . ?
C5 C4 C3 C2 1.2(2) . . . . ?
C5 C4 C1 C7 -94.2(6) . . . . ?
C5 C4 C1A C7A -143.5(14) . . . . ?
C3 C4 C1 C7 89.7(6) . . . . ?
C3 C4 C1A C7A 25(2) . . . . ?
C12 C6 C5 C4 -179.84(13) . . . . ?
C13 C2 C3 C4 -175.55(13) . . . . ?
B7 N1 C6 C5 -176.78(11) . . . . ?
B7 N1 C6 C12 3.85(18) . . . . ?
B7 N1 C2 C3 175.19(11) . . . . ?
B7 N1 C2 C13 -6.77(18) . . . . ?
C1 C4 C3 C2 177.6(3) . . . . ?
C1A C4 C3 C2 -167.3(7) . . . . ?

loop_
_smtbx_masks_void_nr
_smtbx_masks_void_average_x
_smtbx_masks_void_average_y
_smtbx_masks_void_average_z
_smtbx_masks_void_volume
_smtbx_masks_void_count_electrons
_smtbx_masks_void_content
1 -0.893 -0.500 -0.000 378.0 4.2 ?
2 0.400 0.688 0.562 0.0 0.0 ?
3 0.400 0.812 0.062 0.0 0.0 ?
4 0.600 0.188 0.938 0.0 0.0 ?
5 0.600 0.312 0.438 0.0 0.0 ?
